data_7058432
loop_
_publ_author_name
'Wang, Yongsong'
'Zhang, Congcong'
'Zi, Guofu'
'Ding, Wanjian'
'Walter, Marc D.'

_publ_section_title
;
 Preparation of a potassium chloride bridged thorium phosphinidiide
 complex and its reactivity towards small organic molecules
;
_journal_issue 24
_journal_name_full 'New Journal of Chemistry'
_journal_page_first 9527
_journal_paper_doi 10.1039/C9NJ02269D
_journal_volume 43
_journal_year 2019
_chemical_formula_moiety 'C30 H47 N2 Th, C15 H24 P'
_chemical_formula_sum 'C45 H71 N2 P Th'
_chemical_formula_weight 903.04
_space_group_crystal_system monoclinic
_space_group_IT_number 14
_space_group_name_Hall '-P 2ybc'
_space_group_name_H-M_alt 'P 1 21/c 1'
_symmetry_space_group_name_Hall '-P 2ybc'
_symmetry_space_group_name_H-M 'P 1 21/c 1'
_atom_sites_solution_hydrogens mixed
_audit_creation_date 2017-08-11
_audit_creation_method
;
Olex2 1.2
(compiled 2017.03.28 svn.r3405 for OlexSys, GUI svn.r5337)
;
_audit_update_record
;
2019-03-21 deposited with the CCDC.    2019-05-15 downloaded from the CCDC.
;
_cell_angle_alpha 90
_cell_angle_beta 110.359(4)
_cell_angle_gamma 90
_cell_formula_units_Z 4
_cell_length_a 19.0237(7)
_cell_length_b 10.9583(3)
_cell_length_c 22.7751(9)
_cell_measurement_reflns_used 7856
_cell_measurement_temperature 100.01(10)
_cell_measurement_theta_max 27.1290
_cell_measurement_theta_min 3.8800
_cell_volume 4451.3(3)
_computing_cell_refinement 'CrysAlisPro 1.171.38.46 (Rigaku OD, 2015)'
_computing_data_collection 'CrysAlisPro 1.171.38.46 (Rigaku OD, 2015)'
_computing_data_reduction 'CrysAlisPro 1.171.38.46 (Rigaku OD, 2015)'
_computing_molecular_graphics 'Olex2 (Dolomanov et al., 2009)'
_computing_publication_material 'Olex2 (Dolomanov et al., 2009)'
_computing_structure_refinement 'ShelXL (Sheldrick, 2015)'
_diffrn_ambient_environment N~2~
_diffrn_ambient_temperature 100.01(10)
_diffrn_detector 'CCD plate'
_diffrn_detector_area_resol_mean 5.3127
_diffrn_detector_type AtlasS2
_diffrn_measured_fraction_theta_full 0.998
_diffrn_measured_fraction_theta_max 0.847
_diffrn_measurement_details
;
List of Runs (angles in degrees, time in seconds):

  # Type    Start    End  Width  t~exp~   \w     \q     \k     \f   Frames
#--------------------------------------------------------------------------
  1  \w     26.00  54.00   1.00    2.00    --   12.61 -19.00   0.00   28
  2  \w     34.00  66.00   1.00    2.00    --   12.61  37.00  30.00   32
  3  \w     -4.00  86.00   1.00    2.00    --   12.61  57.00 -90.00   90
  4  \w    -62.00  32.00   1.00    2.00    --   12.61 -37.00 120.00   94
  5  \w    -81.00 -56.00   1.00    2.00    --  -11.04 -53.00-113.00   25
;
_diffrn_measurement_device 'four-circle diffractometer'
_diffrn_measurement_device_type 'SuperNova, Dual, Cu at zero, AtlasS2'
_diffrn_measurement_method '\w scans'
_diffrn_orient_matrix_type 'CrysAlisPro convention (1999,Acta A55,543-557)'
_diffrn_orient_matrix_UB_11 0.0096207000
_diffrn_orient_matrix_UB_12 -0.0491291000
_diffrn_orient_matrix_UB_13 -0.0160318000
_diffrn_orient_matrix_UB_21 0.0384942000
_diffrn_orient_matrix_UB_22 0.0148989000
_diffrn_orient_matrix_UB_23 0.0141976000
_diffrn_orient_matrix_UB_31 0.0025817000
_diffrn_orient_matrix_UB_32 -0.0394021000
_diffrn_orient_matrix_UB_33 0.0253891000
_diffrn_radiation_monochromator mirror
_diffrn_radiation_probe x-ray
_diffrn_radiation_type MoK\a
_diffrn_radiation_wavelength 0.71073
_diffrn_reflns_av_R_equivalents 0.0584
_diffrn_reflns_av_unetI/netI 0.0821
_diffrn_reflns_Laue_measured_fraction_full 0.998
_diffrn_reflns_Laue_measured_fraction_max 0.847
_diffrn_reflns_limit_h_max 25
_diffrn_reflns_limit_h_min -16
_diffrn_reflns_limit_k_max 14
_diffrn_reflns_limit_k_min -11
_diffrn_reflns_limit_l_max 31
_diffrn_reflns_limit_l_min -29
_diffrn_reflns_number 30844
_diffrn_reflns_point_group_measured_fraction_full 0.998
_diffrn_reflns_point_group_measured_fraction_max 0.847
_diffrn_reflns_theta_full 26.000
_diffrn_reflns_theta_max 29.924
_diffrn_reflns_theta_min 3.332
_diffrn_source 'micro-focus sealed X-ray tube'
_diffrn_source_type 'SuperNova (Mo) X-ray Source'
_exptl_absorpt_coefficient_mu 3.416
_exptl_absorpt_correction_T_max 1.00000
_exptl_absorpt_correction_T_min 0.92760
_exptl_absorpt_correction_type multi-scan
_exptl_absorpt_process_details
;
CrysAlisPro 1.171.38.46 (Rigaku Oxford Diffraction, 2015)
Empirical absorption correction using spherical harmonics,
 implemented in SCALE3 ABSPACK scaling algorithm.
;
_exptl_crystal_colour yellow
_exptl_crystal_colour_primary yellow
_exptl_crystal_density_diffrn 1.348
_exptl_crystal_description block
_exptl_crystal_F_000 1840
_exptl_crystal_size_max 0.25
_exptl_crystal_size_mid 0.2
_exptl_crystal_size_min 0.2
_refine_diff_density_max 1.111
_refine_diff_density_min -0.949
_refine_diff_density_rms 0.169
_refine_ls_extinction_method none
_refine_ls_goodness_of_fit_ref 1.042
_refine_ls_hydrogen_treatment mixed
_refine_ls_matrix_type full
_refine_ls_number_parameters 465
_refine_ls_number_reflns 10926
_refine_ls_number_restraints 0
_refine_ls_restrained_S_all 1.042
_refine_ls_R_factor_all 0.0619
_refine_ls_R_factor_gt 0.0400
_refine_ls_shift/su_max 0.001
_refine_ls_shift/su_mean 0.000
_refine_ls_structure_factor_coef Fsqd
_refine_ls_weighting_details 'w=1/[\s^2^(Fo^2^)+(0.0065P)^2^] where P=(Fo^2^+2Fc^2^)/3'
_refine_ls_weighting_scheme calc
_refine_ls_wR_factor_gt 0.0567
_refine_ls_wR_factor_ref 0.0645
_reflns_Friedel_coverage 0.000
_reflns_number_gt 8481
_reflns_number_total 10926
_reflns_threshold_expression 'I > 2\s(I)'
_cod_data_source_file c9nj02269d2.cif
_cod_data_source_block compound13
_cod_depositor_comments 'Adding full bibliography for 7058431--7058443.cif.'
_cod_database_code 7058432
_shelx_shelxl_version_number 2014/7
_chemical_oxdiff_formula C1H1N1P1Th1
_shelx_space_group_comment
;
The symmetry employed for this shelxl refinement is uniquely defined
by the following loop, which should always be used as a source of
symmetry information in preference to the above space-group names.
They are only intended as comments.
;
_reflns_odcompleteness_completeness 99.71
_reflns_odcompleteness_iscentric 1
_reflns_odcompleteness_theta 26.32
_olex2_refinement_description
;
1. Fixed Uiso
 At 1.2 times of:
  All C(H) groups
 At 1.5 times of:
  All C(H,H,H) groups
2.a Ternary CH refined with riding coordinates:
 C37(H37), C40(H40), C43(H43)
2.b Aromatic/amide H refined with riding coordinates:
 C2(H2), C4(H4), C5(H5), C15(H15), C17(H17), C18(H18), C28(H28), C29(H29),
 C33(H33), C35(H35)
2.c Idealised Me refined as rotating group:
 C7(H7A,H7B,H7C), C8(H8A,H8B,H8C), C9(H9A,H9B,H9C), C11(H11A,H11B,H11C),
 C12(H12A,H12B,H12C), C13(H13A,H13B,H13C), C20(H20A,H20B,H20C), C21(H21A,H21B,
 H21C), C22(H22A,H22B,H22C), C24(H24A,H24B,H24C), C25(H25A,H25B,H25C), C26(H26A,
 H26B,H26C), C30(H30A,H30B,H30C), C38(H38A,H38B,H38C), C39(H39A,H39B,H39C),
 C41(H41A,H41B,H41C), C42(H42A,H42B,H42C), C44(H44A,H44B,H44C), C45(H45A,H45B,
 H45C)
;
_olex2_submission_special_instructions 'No special instructions were received'
_oxdiff_exptl_absorpt_empirical_details
;
Empirical correction (ABSPACK) includes:
- Absorption correction using spherical harmonics
- Frame scaling
;
_oxdiff_exptl_absorpt_empirical_full_max 1.245
_oxdiff_exptl_absorpt_empirical_full_min 0.929

loop_
_space_group_symop_operation_xyz
'x, y, z'
'-x, y+1/2, -z+1/2'
'-x, -y, -z'
'x, -y-1/2, z-1/2'

loop_
_atom_site_label
_atom_site_type_symbol
_atom_site_fract_x
_atom_site_fract_y
_atom_site_fract_z
_atom_site_U_iso_or_equiv
_atom_site_adp_type
_atom_site_occupancy
_atom_site_site_symmetry_order
_atom_site_calc_flag
_atom_site_refinement_flags_posn
C1 C 0.0688(2) 0.3500(3) 0.09914(17) 0.0146(9) Uani 1 1 d .
C2 C 0.0568(2) 0.3946(3) 0.15313(18) 0.0149(9) Uani 1 1 d .
H2 H 0.0499 0.3460 0.1842 0.018 Uiso 1 1 calc R
C3 C 0.0567(2) 0.5234(3) 0.15305(18) 0.0141(9) Uani 1 1 d .
C4 C 0.0715(2) 0.5592(3) 0.09902(17) 0.0140(9) Uani 1 1 d .
H4 H 0.0755 0.6392 0.0869 0.017 Uiso 1 1 calc R
C5 C 0.0791(2) 0.4532(3) 0.06617(17) 0.0135(8) Uani 1 1 d .
H5 H 0.0893 0.4519 0.0291 0.016 Uiso 1 1 calc R
C6 C 0.0564(2) 0.2174(3) 0.07658(18) 0.0165(9) Uani 1 1 d .
C7 C 0.0852(2) 0.1933(4) 0.02249(19) 0.0254(11) Uani 1 1 d .
H7A H 0.0625 0.2502 -0.0108 0.038 Uiso 1 1 calc GR
H7B H 0.0725 0.1116 0.0073 0.038 Uiso 1 1 calc GR
H7C H 0.1387 0.2031 0.0371 0.038 Uiso 1 1 calc GR
C8 C -0.0290(2) 0.1968(4) 0.0521(2) 0.0288(11) Uani 1 1 d .
H8A H -0.0481 0.2099 0.0855 0.043 Uiso 1 1 calc GR
H8B H -0.0398 0.1147 0.0369 0.043 Uiso 1 1 calc GR
H8C H -0.0524 0.2529 0.0186 0.043 Uiso 1 1 calc GR
C9 C 0.0929(2) 0.1273(3) 0.12958(19) 0.0211(10) Uani 1 1 d .
H9A H 0.1462 0.1385 0.1447 0.032 Uiso 1 1 calc GR
H9B H 0.0811 0.0455 0.1143 0.032 Uiso 1 1 calc GR
H9C H 0.0742 0.1413 0.1631 0.032 Uiso 1 1 calc GR
C10 C 0.0304(2) 0.6055(4) 0.19583(18) 0.0188(10) Uani 1 1 d .
C11 C 0.0014(3) 0.5283(4) 0.2391(2) 0.0338(12) Uani 1 1 d .
H11A H -0.0389 0.4771 0.2142 0.051 Uiso 1 1 calc GR
H11B H -0.0164 0.5813 0.2645 0.051 Uiso 1 1 calc GR
H11C H 0.0414 0.4785 0.2656 0.051 Uiso 1 1 calc GR
C12 C 0.0929(3) 0.6882(4) 0.2371(2) 0.0322(12) Uani 1 1 d .
H12A H 0.1331 0.6389 0.2638 0.048 Uiso 1 1 calc GR
H12B H 0.0735 0.7389 0.2623 0.048 Uiso 1 1 calc GR
H12C H 0.1112 0.7385 0.2111 0.048 Uiso 1 1 calc GR
C13 C -0.0343(3) 0.6844(4) 0.1545(2) 0.0336(12) Uani 1 1 d .
H13A H -0.0158 0.7402 0.1307 0.050 Uiso 1 1 calc GR
H13B H -0.0555 0.7296 0.1804 0.050 Uiso 1 1 calc GR
H13C H -0.0720 0.6331 0.1264 0.050 Uiso 1 1 calc GR
C14 C 0.2804(2) 0.6770(3) 0.16055(17) 0.0131(9) Uani 1 1 d .
C15 C 0.3347(2) 0.5877(3) 0.16312(17) 0.0106(8) Uani 1 1 d .
H15 H 0.3498 0.5667 0.1297 0.013 Uiso 1 1 calc R
C16 C 0.3632(2) 0.5343(3) 0.22330(17) 0.0105(8) Uani 1 1 d .
C17 C 0.3235(2) 0.5898(3) 0.25853(18) 0.0135(9) Uani 1 1 d .
H17 H 0.3290 0.5712 0.2997 0.016 Uiso 1 1 calc R
C18 C 0.2742(2) 0.6782(3) 0.22077(17) 0.0138(9) Uani 1 1 d .
H18 H 0.2428 0.7288 0.2333 0.017 Uiso 1 1 calc R
C19 C 0.4326(2) 0.4547(3) 0.24803(17) 0.0137(8) Uani 1 1 d .
C20 C 0.4960(2) 0.5378(4) 0.29027(19) 0.0211(10) Uani 1 1 d .
H20A H 0.5014 0.6076 0.2667 0.032 Uiso 1 1 calc GR
H20B H 0.5423 0.4930 0.3045 0.032 Uiso 1 1 calc GR
H20C H 0.4837 0.5643 0.3257 0.032 Uiso 1 1 calc GR
C21 C 0.4562(2) 0.4054(3) 0.19473(17) 0.0170(9) Uani 1 1 d .
H21A H 0.4171 0.3545 0.1679 0.025 Uiso 1 1 calc GR
H21B H 0.5013 0.3583 0.2119 0.025 Uiso 1 1 calc GR
H21C H 0.4650 0.4723 0.1710 0.025 Uiso 1 1 calc GR
C22 C 0.4215(2) 0.3490(3) 0.28762(18) 0.0184(9) Uani 1 1 d .
H22A H 0.4106 0.3806 0.3228 0.028 Uiso 1 1 calc GR
H22B H 0.4665 0.3009 0.3023 0.028 Uiso 1 1 calc GR
H22C H 0.3806 0.2990 0.2627 0.028 Uiso 1 1 calc GR
C23 C 0.2518(2) 0.7692(3) 0.10758(17) 0.0135(9) Uani 1 1 d .
C24 C 0.1911(2) 0.8524(3) 0.11560(19) 0.0195(10) Uani 1 1 d .
H24A H 0.1493 0.8038 0.1161 0.029 Uiso 1 1 calc GR
H24B H 0.1748 0.9091 0.0814 0.029 Uiso 1 1 calc GR
H24C H 0.2111 0.8964 0.1543 0.029 Uiso 1 1 calc GR
C25 C 0.3191(2) 0.8485(3) 0.1094(2) 0.0222(10) Uani 1 1 d .
H25A H 0.3403 0.8858 0.1499 0.033 Uiso 1 1 calc GR
H25B H 0.3028 0.9108 0.0779 0.033 Uiso 1 1 calc GR
H25C H 0.3563 0.7985 0.1015 0.033 Uiso 1 1 calc GR
C26 C 0.2220(2) 0.7047(3) 0.04362(18) 0.0205(10) Uani 1 1 d .
H26A H 0.2607 0.6544 0.0385 0.031 Uiso 1 1 calc GR
H26B H 0.2070 0.7647 0.0109 0.031 Uiso 1 1 calc GR
H26C H 0.1797 0.6549 0.0416 0.031 Uiso 1 1 calc GR
C27 C 0.2508(2) 0.3521(3) 0.09567(17) 0.0127(9) Uani 1 1 d .
C28 C 0.3014(2) 0.1743(3) 0.13316(19) 0.0152(9) Uani 1 1 d .
H28 H 0.3187 0.1082 0.1599 0.018 Uiso 1 1 calc R
C29 C 0.3056(2) 0.1860(3) 0.07558(18) 0.0168(9) Uani 1 1 d .
H29 H 0.3259 0.1298 0.0553 0.020 Uiso 1 1 calc R
C30 C 0.2636(3) 0.3478(4) -0.00939(18) 0.0256(11) Uani 1 1 d .
H30A H 0.2324 0.2939 -0.0410 0.038 Uiso 1 1 calc GR
H30B H 0.3115 0.3558 -0.0144 0.038 Uiso 1 1 calc GR
H30C H 0.2402 0.4265 -0.0135 0.038 Uiso 1 1 calc GR
N1 N 0.26690(18) 0.2776(3) 0.14563(14) 0.0134(7) Uani 1 1 d .
N2 N 0.27397(18) 0.2982(3) 0.05223(14) 0.0144(8) Uani 1 1 d .
Th1 Th 0.20852(2) 0.45740(2) 0.17112(2) 0.00906(4) Uani 1 1 d .
C31 C 0.2786(2) 0.3046(3) 0.34742(17) 0.0121(9) Uani 1 1 d .
C32 C 0.3190(2) 0.1946(3) 0.35342(17) 0.0097(8) Uani 1 1 d .
C33 C 0.3872(2) 0.1793(3) 0.40179(17) 0.0121(9) Uani 1 1 d .
H33 H 0.4125 0.1056 0.4050 0.015 Uiso 1 1 calc R
C34 C 0.4189(2) 0.2708(3) 0.44573(17) 0.0126(9) Uani 1 1 d .
C35 C 0.3775(2) 0.3777(3) 0.44076(17) 0.0130(9) Uani 1 1 d .
H35 H 0.3971 0.4394 0.4699 0.016 Uiso 1 1 calc R
C36 C 0.3085(2) 0.3957(3) 0.39416(17) 0.0121(8) Uani 1 1 d .
C37 C 0.2893(2) 0.0901(3) 0.30644(18) 0.0159(9) Uani 1 1 d .
H37 H 0.2633 0.1275 0.2655 0.019 Uiso 1 1 calc R
C38 C 0.2308(3) 0.0149(4) 0.3234(2) 0.0264(11) Uani 1 1 d .
H38A H 0.2551 -0.0292 0.3615 0.040 Uiso 1 1 calc GR
H38B H 0.2070 -0.0417 0.2902 0.040 Uiso 1 1 calc GR
H38C H 0.1938 0.0686 0.3290 0.040 Uiso 1 1 calc GR
C39 C 0.3502(2) 0.0068(3) 0.29873(19) 0.0208(10) Uani 1 1 d .
H39A H 0.3872 0.0554 0.2899 0.031 Uiso 1 1 calc GR
H39B H 0.3280 -0.0489 0.2648 0.031 Uiso 1 1 calc GR
H39C H 0.3734 -0.0383 0.3367 0.031 Uiso 1 1 calc GR
C40 C 0.4949(2) 0.2569(3) 0.49675(18) 0.0170(9) Uani 1 1 d .
H40 H 0.5186 0.3376 0.5035 0.020 Uiso 1 1 calc R
C41 C 0.4871(3) 0.2180(4) 0.55869(18) 0.0284(11) Uani 1 1 d .
H41A H 0.4560 0.2754 0.5701 0.043 Uiso 1 1 calc GR
H41B H 0.5358 0.2157 0.5908 0.043 Uiso 1 1 calc GR
H41C H 0.4648 0.1384 0.5540 0.043 Uiso 1 1 calc GR
C42 C 0.5481(2) 0.1697(4) 0.4798(2) 0.0233(10) Uani 1 1 d .
H42A H 0.5293 0.0878 0.4772 0.035 Uiso 1 1 calc GR
H42B H 0.5971 0.1738 0.5114 0.035 Uiso 1 1 calc GR
H42C H 0.5511 0.1928 0.4401 0.035 Uiso 1 1 calc GR
C43 C 0.2636(2) 0.5122(3) 0.39321(18) 0.0133(9) Uani 1 1 d .
H43 H 0.2388 0.5345 0.3491 0.016 Uiso 1 1 calc R
C44 C 0.2010(2) 0.4884(4) 0.42043(19) 0.0195(10) Uani 1 1 d .
H44A H 0.1709 0.4207 0.3990 0.029 Uiso 1 1 calc GR
H44B H 0.1701 0.5598 0.4150 0.029 Uiso 1 1 calc GR
H44C H 0.2231 0.4699 0.4643 0.029 Uiso 1 1 calc GR
C45 C 0.3107(2) 0.6220(3) 0.42545(18) 0.0194(10) Uani 1 1 d .
H45A H 0.3332 0.6060 0.4695 0.029 Uiso 1 1 calc GR
H45B H 0.2792 0.6927 0.4190 0.029 Uiso 1 1 calc GR
H45C H 0.3492 0.6361 0.4081 0.029 Uiso 1 1 calc GR
P1 P 0.19128(6) 0.34048(10) 0.28321(5) 0.0172(2) Uani 1 1 d .
H1 H 0.174(2) 0.253(4) 0.2605(19) 0.044(14) Uiso 1 1 d .

loop_
_atom_site_aniso_label
_atom_site_aniso_U_11
_atom_site_aniso_U_22
_atom_site_aniso_U_33
_atom_site_aniso_U_23
_atom_site_aniso_U_13
_atom_site_aniso_U_12
C1 0.011(2) 0.017(2) 0.013(2) -0.0009(18) 0.0004(17) -0.0067(18)
C2 0.0055(19) 0.024(2) 0.015(2) 0.0041(18) 0.0026(16) 0.0016(18)
C3 0.010(2) 0.016(2) 0.016(2) 0.0009(18) 0.0046(17) 0.0002(18)
C4 0.0068(19) 0.012(2) 0.021(2) 0.0022(18) 0.0020(17) 0.0004(17)
C5 0.0047(18) 0.026(2) 0.0090(19) 0.0003(18) 0.0011(15) -0.0011(18)
C6 0.015(2) 0.016(2) 0.017(2) -0.0039(18) 0.0034(18) -0.0046(18)
C7 0.020(3) 0.027(2) 0.024(3) -0.010(2) 0.002(2) -0.006(2)
C8 0.016(2) 0.024(2) 0.040(3) -0.004(2) 0.001(2) -0.002(2)
C9 0.021(2) 0.013(2) 0.030(3) -0.002(2) 0.009(2) 0.0006(19)
C10 0.018(2) 0.022(2) 0.018(2) 0.0003(19) 0.0085(19) 0.0051(19)
C11 0.034(3) 0.033(3) 0.048(3) 0.000(2) 0.031(3) 0.005(2)
C12 0.031(3) 0.041(3) 0.028(3) -0.012(2) 0.015(2) 0.000(2)
C13 0.031(3) 0.041(3) 0.029(3) 0.002(2) 0.010(2) 0.015(2)
C14 0.015(2) 0.013(2) 0.012(2) -0.0003(17) 0.0060(17) -0.0048(18)
C15 0.0077(19) 0.0104(19) 0.013(2) -0.0011(16) 0.0035(16) -0.0023(16)
C16 0.0078(19) 0.0106(19) 0.014(2) -0.0018(17) 0.0049(16) -0.0036(17)
C17 0.015(2) 0.015(2) 0.011(2) -0.0012(17) 0.0052(17) -0.0044(18)
C18 0.015(2) 0.011(2) 0.019(2) -0.0017(17) 0.0105(18) 0.0028(18)
C19 0.012(2) 0.0131(19) 0.016(2) 0.0017(18) 0.0048(17) 0.0015(18)
C20 0.011(2) 0.020(2) 0.028(2) 0.002(2) 0.0012(18) 0.0024(19)
C21 0.015(2) 0.022(2) 0.017(2) 0.0021(18) 0.0092(18) 0.0032(19)
C22 0.014(2) 0.018(2) 0.021(2) 0.0021(19) 0.0033(18) 0.0036(19)
C23 0.015(2) 0.011(2) 0.013(2) 0.0019(17) 0.0034(17) -0.0012(18)
C24 0.018(2) 0.015(2) 0.025(2) 0.0037(19) 0.0066(19) 0.0053(19)
C25 0.028(3) 0.014(2) 0.029(3) 0.0040(19) 0.014(2) -0.001(2)
C26 0.023(2) 0.016(2) 0.021(2) 0.0053(19) 0.006(2) -0.0001(19)
C27 0.009(2) 0.017(2) 0.014(2) -0.0025(17) 0.0055(17) -0.0033(17)
C28 0.012(2) 0.011(2) 0.023(2) -0.0024(18) 0.0064(18) -0.0004(17)
C29 0.015(2) 0.018(2) 0.019(2) -0.0071(18) 0.0075(18) 0.0003(19)
C30 0.036(3) 0.028(3) 0.016(2) 0.005(2) 0.014(2) 0.007(2)
N1 0.0138(18) 0.0162(18) 0.0117(17) -0.0034(15) 0.0062(14) -0.0024(15)
N2 0.0173(19) 0.0127(17) 0.0144(18) -0.0008(15) 0.0070(15) 0.0006(15)
Th1 0.00799(7) 0.01020(7) 0.00921(7) -0.00009(6) 0.00326(5) 0.00040(7)
C31 0.011(2) 0.019(2) 0.0078(19) 0.0014(17) 0.0049(16) -0.0017(18)
C32 0.011(2) 0.013(2) 0.0076(19) 0.0001(16) 0.0061(16) -0.0020(17)
C33 0.009(2) 0.0098(19) 0.017(2) 0.0049(17) 0.0035(17) 0.0025(17)
C34 0.012(2) 0.017(2) 0.009(2) 0.0044(17) 0.0044(17) 0.0011(18)
C35 0.015(2) 0.013(2) 0.011(2) -0.0016(17) 0.0054(17) -0.0032(18)
C36 0.014(2) 0.013(2) 0.012(2) 0.0013(17) 0.0089(17) 0.0008(17)
C37 0.018(2) 0.014(2) 0.014(2) -0.0031(17) 0.0032(18) -0.0028(18)
C38 0.030(3) 0.016(2) 0.038(3) -0.009(2) 0.016(2) -0.007(2)
C39 0.020(2) 0.020(2) 0.020(2) -0.0061(19) 0.0042(19) 0.002(2)
C40 0.014(2) 0.013(2) 0.021(2) -0.0005(18) 0.0014(18) -0.0007(18)
C41 0.027(3) 0.037(3) 0.016(2) 0.007(2) 0.001(2) 0.008(2)
C42 0.010(2) 0.028(2) 0.028(3) -0.001(2) 0.0021(19) -0.001(2)
C43 0.019(2) 0.014(2) 0.010(2) 0.0019(16) 0.0086(17) -0.0008(18)
C44 0.020(2) 0.020(2) 0.021(2) 0.0019(19) 0.0098(19) 0.0037(19)
C45 0.022(2) 0.016(2) 0.018(2) -0.0045(19) 0.0049(19) 0.0053(19)
P1 0.0123(6) 0.0259(6) 0.0129(6) 0.0036(5) 0.0036(5) -0.0014(5)

loop_
_atom_type_symbol
_atom_type_description
_atom_type_scat_dispersion_real
_atom_type_scat_dispersion_imag
_atom_type_scat_source
C C 0.0033 0.0016 'International Tables Vol C Tables 4.2.6.8 and 6.1.1.4'
H H 0.0000 0.0000 'International Tables Vol C Tables 4.2.6.8 and 6.1.1.4'
N N 0.0061 0.0033 'International Tables Vol C Tables 4.2.6.8 and 6.1.1.4'
P P 0.1023 0.0942 'International Tables Vol C Tables 4.2.6.8 and 6.1.1.4'
Th Th -7.2400 8.8979 'International Tables Vol C Tables 4.2.6.8 and 6.1.1.4'

loop_
_geom_angle_atom_site_label_1
_geom_angle_atom_site_label_2
_geom_angle_atom_site_label_3
_geom_angle
C2 C1 C6 124.5(4)
C2 C1 Th1 76.0(2)
C5 C1 C2 106.4(3)
C5 C1 C6 128.0(4)
C5 C1 Th1 72.5(2)
C6 C1 Th1 126.1(3)
C1 C2 H2 124.9
C1 C2 Th1 75.3(2)
C3 C2 C1 110.2(4)
C3 C2 H2 124.9
C3 C2 Th1 76.1(2)
Th1 C2 H2 115.5
C2 C3 C10 125.9(4)
C2 C3 Th1 75.3(2)
C4 C3 C2 106.2(3)
C4 C3 C10 126.8(3)
C4 C3 Th1 72.5(2)
C10 C3 Th1 126.3(2)
C3 C4 H4 125.7
C3 C4 C5 108.7(3)
C3 C4 Th1 78.7(2)
C5 C4 H4 125.7
C5 C4 Th1 74.7(2)
Th1 C4 H4 113.3
C1 C5 C4 108.5(3)
C1 C5 H5 125.7
C1 C5 Th1 78.5(2)
C4 C5 H5 125.7
C4 C5 Th1 75.8(2)
Th1 C5 H5 112.4
C1 C6 C7 112.1(3)
C1 C6 C8 106.3(3)
C7 C6 C8 108.1(3)
C9 C6 C1 111.9(3)
C9 C6 C7 109.4(3)
C9 C6 C8 108.8(3)
C6 C7 H7A 109.5
C6 C7 H7B 109.5
C6 C7 H7C 109.5
H7A C7 H7B 109.5
H7A C7 H7C 109.5
H7B C7 H7C 109.5
C6 C8 H8A 109.5
C6 C8 H8B 109.5
C6 C8 H8C 109.5
H8A C8 H8B 109.5
H8A C8 H8C 109.5
H8B C8 H8C 109.5
C6 C9 H9A 109.5
C6 C9 H9B 109.5
C6 C9 H9C 109.5
H9A C9 H9B 109.5
H9A C9 H9C 109.5
H9B C9 H9C 109.5
C3 C10 C11 110.7(3)
C12 C10 C3 112.5(3)
C12 C10 C11 107.9(3)
C12 C10 C13 109.2(3)
C13 C10 C3 108.1(3)
C13 C10 C11 108.3(4)
C10 C11 H11A 109.5
C10 C11 H11B 109.5
C10 C11 H11C 109.5
H11A C11 H11B 109.5
H11A C11 H11C 109.5
H11B C11 H11C 109.5
C10 C12 H12A 109.5
C10 C12 H12B 109.5
C10 C12 H12C 109.5
H12A C12 H12B 109.5
H12A C12 H12C 109.5
H12B C12 H12C 109.5
C10 C13 H13A 109.5
C10 C13 H13B 109.5
C10 C13 H13C 109.5
H13A C13 H13B 109.5
H13A C13 H13C 109.5
H13B C13 H13C 109.5
C15 C14 C18 105.9(3)
C15 C14 C23 123.3(3)
C15 C14 Th1 76.9(2)
C18 C14 C23 129.3(4)
C18 C14 Th1 73.7(2)
C23 C14 Th1 125.7(2)
C14 C15 H15 124.6
C14 C15 C16 110.8(3)
C14 C15 Th1 74.3(2)
C16 C15 H15 124.6
C16 C15 Th1 77.2(2)
Th1 C15 H15 115.7
C15 C16 C17 105.8(3)
C15 C16 C19 126.0(3)
C15 C16 Th1 74.3(2)
C17 C16 C19 127.1(3)
C17 C16 Th1 72.0(2)
C19 C16 Th1 127.9(2)
C16 C17 H17 125.6
C16 C17 Th1 79.2(2)
C18 C17 C16 108.8(3)
C18 C17 H17 125.6
C18 C17 Th1 74.5(2)
Th1 C17 H17 112.9
C14 C18 H18 125.6
C14 C18 Th1 77.0(2)
C17 C18 C14 108.7(3)
C17 C18 H18 125.6
C17 C18 Th1 76.1(2)
Th1 C18 H18 113.5
C16 C19 C20 106.3(3)
C16 C19 C21 111.5(3)
C16 C19 C22 112.0(3)
C21 C19 C20 108.6(3)
C22 C19 C20 108.5(3)
C22 C19 C21 109.8(3)
C19 C20 H20A 109.5
C19 C20 H20B 109.5
C19 C20 H20C 109.5
H20A C20 H20B 109.5
H20A C20 H20C 109.5
H20B C20 H20C 109.5
C19 C21 H21A 109.5
C19 C21 H21B 109.5
C19 C21 H21C 109.5
H21A C21 H21B 109.5
H21A C21 H21C 109.5
H21B C21 H21C 109.5
C19 C22 H22A 109.5
C19 C22 H22B 109.5
C19 C22 H22C 109.5
H22A C22 H22B 109.5
H22A C22 H22C 109.5
H22B C22 H22C 109.5
C14 C23 C24 112.2(3)
C14 C23 C25 106.8(3)
C14 C23 C26 111.0(3)
C24 C23 C25 108.4(3)
C24 C23 C26 109.9(3)
C25 C23 C26 108.3(3)
C23 C24 H24A 109.5
C23 C24 H24B 109.5
C23 C24 H24C 109.5
H24A C24 H24B 109.5
H24A C24 H24C 109.5
H24B C24 H24C 109.5
C23 C25 H25A 109.5
C23 C25 H25B 109.5
C23 C25 H25C 109.5
H25A C25 H25B 109.5
H25A C25 H25C 109.5
H25B C25 H25C 109.5
C23 C26 H26A 109.5
C23 C26 H26B 109.5
C23 C26 H26C 109.5
H26A C26 H26B 109.5
H26A C26 H26C 109.5
H26B C26 H26C 109.5
N1 C27 N2 108.5(3)
N1 C27 Th1 74.0(2)
N2 C27 Th1 177.5(3)
C29 C28 H28 125.8
C29 C28 N1 108.3(3)
N1 C28 H28 125.8
C28 C29 H29 126.5
C28 C29 N2 107.0(4)
N2 C29 H29 126.5
H30A C30 H30B 109.5
H30A C30 H30C 109.5
H30B C30 H30C 109.5
N2 C30 H30A 109.5
N2 C30 H30B 109.5
N2 C30 H30C 109.5
C27 N1 C28 107.9(3)
C27 N1 Th1 73.8(2)
C28 N1 Th1 178.1(3)
C27 N2 C29 108.4(3)
C27 N2 C30 125.0(3)
C29 N2 C30 126.5(3)
C1 Th1 C2 28.70(11)
C1 Th1 C3 47.84(11)
C1 Th1 C15 143.89(11)
C1 Th1 C16 166.09(11)
C2 Th1 C3 28.57(10)
C2 Th1 C16 164.47(11)
C3 Th1 C16 144.78(10)
C4 Th1 C1 48.03(11)
C4 Th1 C2 47.14(11)
C4 Th1 C3 28.86(11)
C4 Th1 C14 89.44(11)
C4 Th1 C15 113.43(11)
C4 Th1 C16 137.38(11)
C4 Th1 C17 123.46(11)
C5 Th1 C1 28.98(10)
C5 Th1 C2 47.30(11)
C5 Th1 C3 48.07(11)
C5 Th1 C4 29.54(10)
C5 Th1 C14 104.62(11)
C5 Th1 C15 117.90(11)
C5 Th1 C16 146.26(11)
C5 Th1 C17 149.60(11)
C5 Th1 C18 120.30(11)
C14 Th1 C1 133.40(11)
C14 Th1 C2 133.62(11)
C14 Th1 C3 105.50(11)
C14 Th1 C15 28.76(10)
C14 Th1 C16 48.02(11)
C15 Th1 C2 160.51(10)
C15 Th1 C3 133.89(10)
C15 Th1 C16 28.49(10)
C17 Th1 C1 165.13(11)
C17 Th1 C2 136.76(11)
C17 Th1 C3 118.10(11)
C17 Th1 C14 48.35(11)
C17 Th1 C15 47.06(11)
C17 Th1 C16 28.78(10)
C18 Th1 C1 142.38(11)
C18 Th1 C2 123.89(11)
C18 Th1 C3 97.28(11)
C18 Th1 C4 94.99(11)
C18 Th1 C14 29.33(11)
C18 Th1 C15 47.21(11)
C18 Th1 C16 47.84(11)
C18 Th1 C17 29.37(10)
C27 Th1 C1 82.46(12)
C27 Th1 C2 110.56(12)
C27 Th1 C3 125.72(12)
C27 Th1 C4 104.22(12)
C27 Th1 C5 78.17(12)
C27 Th1 C14 93.16(12)
C27 Th1 C15 72.50(11)
C27 Th1 C16 83.64(11)
C27 Th1 C17 112.39(12)
C27 Th1 C18 119.32(12)
C27 Th1 N1 32.19(11)
N1 Th1 C1 86.57(11)
N1 Th1 C2 107.08(11)
N1 Th1 C3 133.81(11)
N1 Th1 C4 126.58(11)
N1 Th1 C5 97.07(11)
N1 Th1 C14 113.33(11)
N1 Th1 C15 85.74(10)
N1 Th1 C16 81.39(10)
N1 Th1 C17 106.36(11)
N1 Th1 C18 128.74(11)
C32 C31 C36 117.6(3)
C32 C31 P1 124.9(3)
C36 C31 P1 117.5(3)
C31 C32 C37 120.9(3)
C33 C32 C31 120.5(3)
C33 C32 C37 118.6(3)
C32 C33 H33 118.9
C32 C33 C34 122.2(3)
C34 C33 H33 118.9
C33 C34 C40 122.4(3)
C35 C34 C33 117.0(3)
C35 C34 C40 120.5(3)
C34 C35 H35 118.7
C36 C35 C34 122.7(4)
C36 C35 H35 118.7
C31 C36 C43 119.8(3)
C35 C36 C31 119.9(3)
C35 C36 C43 120.3(3)
C32 C37 H37 107.0
C32 C37 C38 110.4(3)
C38 C37 H37 107.0
C39 C37 C32 114.5(3)
C39 C37 H37 107.0
C39 C37 C38 110.6(3)
C37 C38 H38A 109.5
C37 C38 H38B 109.5
C37 C38 H38C 109.5
H38A C38 H38B 109.5
H38A C38 H38C 109.5
H38B C38 H38C 109.5
C37 C39 H39A 109.5
C37 C39 H39B 109.5
C37 C39 H39C 109.5
H39A C39 H39B 109.5
H39A C39 H39C 109.5
H39B C39 H39C 109.5
C34 C40 H40 107.1
C34 C40 C41 111.2(3)
C34 C40 C42 113.9(3)
C41 C40 H40 107.1
C41 C40 C42 110.0(3)
C42 C40 H40 107.1
C40 C41 H41A 109.5
C40 C41 H41B 109.5
C40 C41 H41C 109.5
H41A C41 H41B 109.5
H41A C41 H41C 109.5
H41B C41 H41C 109.5
C40 C42 H42A 109.5
C40 C42 H42B 109.5
C40 C42 H42C 109.5
H42A C42 H42B 109.5
H42A C42 H42C 109.5
H42B C42 H42C 109.5
C36 C43 H43 106.8
C36 C43 C44 110.9(3)
C44 C43 H43 106.8
C45 C43 C36 114.8(3)
C45 C43 H43 106.8
C45 C43 C44 110.2(3)
C43 C44 H44A 109.5
C43 C44 H44B 109.5
C43 C44 H44C 109.5
H44A C44 H44B 109.5
H44A C44 H44C 109.5
H44B C44 H44C 109.5
C43 C45 H45A 109.5
C43 C45 H45B 109.5
C43 C45 H45C 109.5
H45A C45 H45B 109.5
H45A C45 H45C 109.5
H45B C45 H45C 109.5
Th1 P1 H1 94(2)
C31 P1 Th1 115.93(13)
C31 P1 H1 104(2)

loop_
_geom_bond_atom_site_label_1
_geom_bond_atom_site_label_2
_geom_bond_distance
C1 C2 1.413(5)
C1 C5 1.408(5)
C1 C6 1.532(5)
C1 Th1 2.847(4)
C2 H2 0.9300
C2 C3 1.411(5)
C2 Th1 2.855(4)
C3 C4 1.410(5)
C3 C10 1.532(5)
C3 Th1 2.865(4)
C4 H4 0.9300
C4 C5 1.417(5)
C4 Th1 2.786(4)
C5 H5 0.9300
C5 Th1 2.772(3)
C6 C7 1.535(6)
C6 C8 1.541(5)
C6 C9 1.526(5)
C7 H7A 0.9600
C7 H7B 0.9600
C7 H7C 0.9600
C8 H8A 0.9600
C8 H8B 0.9600
C8 H8C 0.9600
C9 H9A 0.9600
C9 H9B 0.9600
C9 H9C 0.9600
C10 C11 1.539(6)
C10 C12 1.529(6)
C10 C13 1.531(5)
C11 H11A 0.9600
C11 H11B 0.9600
C11 H11C 0.9600
C12 H12A 0.9600
C12 H12B 0.9600
C12 H12C 0.9600
C13 H13A 0.9600
C13 H13B 0.9600
C13 H13C 0.9600
C14 C15 1.409(5)
C14 C18 1.417(5)
C14 C23 1.521(5)
C14 Th1 2.820(4)
C15 H15 0.9300
C15 C16 1.413(5)
C15 Th1 2.853(4)
C16 C17 1.416(5)
C16 C19 1.518(5)
C16 Th1 2.889(4)
C17 H17 0.9300
C17 C18 1.413(5)
C17 Th1 2.797(4)
C18 H18 0.9300
C18 Th1 2.777(4)
C19 C20 1.551(5)
C19 C21 1.533(5)
C19 C22 1.526(5)
C20 H20A 0.9600
C20 H20B 0.9600
C20 H20C 0.9600
C21 H21A 0.9600
C21 H21B 0.9600
C21 H21C 0.9600
C22 H22A 0.9600
C22 H22B 0.9600
C22 H22C 0.9600
C23 C24 1.532(5)
C23 C25 1.536(5)
C23 C26 1.539(5)
C24 H24A 0.9600
C24 H24B 0.9600
C24 H24C 0.9600
C25 H25A 0.9600
C25 H25B 0.9600
C25 H25C 0.9600
C26 H26A 0.9600
C26 H26B 0.9600
C26 H26C 0.9600
C27 N1 1.346(5)
C27 N2 1.352(5)
C27 Th1 2.427(4)
C28 H28 0.9300
C28 C29 1.348(5)
C28 N1 1.387(5)
C29 H29 0.9300
C29 N2 1.391(5)
C30 H30A 0.9600
C30 H30B 0.9600
C30 H30C 0.9600
C30 N2 1.453(5)
N1 Th1 2.429(3)
C31 C32 1.411(5)
C31 C36 1.425(5)
C31 P1 1.833(4)
C32 C33 1.389(5)
C32 C37 1.535(5)
C33 H33 0.9300
C33 C34 1.397(5)
C34 C35 1.393(5)
C34 C40 1.515(5)
C35 H35 0.9300
C35 C36 1.386(5)
C36 C43 1.531(5)
C37 H37 0.9800
C37 C38 1.538(5)
C37 C39 1.532(5)
C38 H38A 0.9600
C38 H38B 0.9600
C38 H38C 0.9600
C39 H39A 0.9600
C39 H39B 0.9600
C39 H39C 0.9600
C40 H40 0.9800
C40 C41 1.530(5)
C40 C42 1.536(5)
C41 H41A 0.9600
C41 H41B 0.9600
C41 H41C 0.9600
C42 H42A 0.9600
C42 H42B 0.9600
C42 H42C 0.9600
C43 H43 0.9800
C43 C44 1.544(5)
C43 C45 1.526(5)
C44 H44A 0.9600
C44 H44B 0.9600
C44 H44C 0.9600
C45 H45A 0.9600
C45 H45B 0.9600
C45 H45C 0.9600
P1 H1 1.08(4)

loop_
_geom_torsion_atom_site_label_1
_geom_torsion_atom_site_label_2
_geom_torsion_atom_site_label_3
_geom_torsion_atom_site_label_4
_geom_torsion
C1 C2 C3 C4 -2.0(4)
C1 C2 C3 C10 167.1(4)
C1 C2 C3 Th1 -68.4(3)
C2 C1 C5 C4 -1.5(4)
C2 C1 C5 Th1 69.1(3)
C2 C1 C6 C7 -171.5(4)
C2 C1 C6 C8 70.6(5)
C2 C1 C6 C9 -48.1(5)
C2 C3 C4 C5 1.0(4)
C2 C3 C4 Th1 -68.4(3)
C2 C3 C10 C11 -1.5(6)
C2 C3 C10 C12 119.4(4)
C2 C3 C10 C13 -119.9(4)
C3 C4 C5 C1 0.3(4)
C3 C4 C5 Th1 -72.1(3)
C4 C3 C10 C11 165.4(4)
C4 C3 C10 C12 -73.7(5)
C4 C3 C10 C13 47.0(5)
C5 C1 C2 C3 2.2(4)
C5 C1 C2 Th1 -66.7(3)
C5 C1 C6 C7 22.0(6)
C5 C1 C6 C8 -95.9(5)
C5 C1 C6 C9 145.4(4)
C6 C1 C2 C3 -166.8(4)
C6 C1 C2 Th1 124.4(4)
C6 C1 C5 C4 166.9(4)
C6 C1 C5 Th1 -122.5(4)
C10 C3 C4 C5 -168.0(4)
C10 C3 C4 Th1 122.6(4)
C14 C15 C16 C17 1.8(4)
C14 C15 C16 C19 -166.7(3)
C14 C15 C16 Th1 67.5(3)
C15 C14 C18 C17 -0.6(4)
C15 C14 C18 Th1 -70.8(3)
C15 C14 C23 C24 178.0(3)
C15 C14 C23 C25 -63.4(4)
C15 C14 C23 C26 54.5(5)
C15 C16 C17 C18 -2.2(4)
C15 C16 C17 Th1 67.2(2)
C15 C16 C19 C20 100.9(4)
C15 C16 C19 C21 -17.3(5)
C15 C16 C19 C22 -140.8(4)
C16 C17 C18 C14 1.8(4)
C16 C17 C18 Th1 72.6(3)
C17 C16 C19 C20 -65.3(5)
C17 C16 C19 C21 176.5(4)
C17 C16 C19 C22 53.0(5)
C18 C14 C15 C16 -0.8(4)
C18 C14 C15 Th1 68.5(3)
C18 C14 C23 C24 -18.1(6)
C18 C14 C23 C25 100.5(5)
C18 C14 C23 C26 -141.6(4)
C19 C16 C17 C18 166.2(3)
C19 C16 C17 Th1 -124.3(4)
C23 C14 C15 C16 166.3(3)
C23 C14 C15 Th1 -124.4(3)
C23 C14 C18 C17 -166.7(4)
C23 C14 C18 Th1 123.1(4)
C28 C29 N2 C27 -0.3(4)
C28 C29 N2 C30 -177.5(4)
C29 C28 N1 C27 -0.4(4)
N1 C27 N2 C29 0.1(4)
N1 C27 N2 C30 177.3(4)
N1 C28 C29 N2 0.5(4)
N2 C27 N1 C28 0.2(4)
N2 C27 N1 Th1 179.4(3)
Th1 C1 C2 C3 68.9(3)
Th1 C1 C5 C4 -70.6(3)
Th1 C1 C6 C7 -73.7(4)
Th1 C1 C6 C8 168.5(3)
Th1 C1 C6 C9 49.8(4)
Th1 C2 C3 C4 66.4(3)
Th1 C2 C3 C10 -124.5(4)
Th1 C3 C4 C5 69.4(3)
Th1 C3 C10 C11 -99.8(4)
Th1 C3 C10 C12 21.0(5)
Th1 C3 C10 C13 141.8(3)
Th1 C4 C5 C1 72.4(3)
Th1 C14 C15 C16 -69.3(3)
Th1 C14 C18 C17 70.2(3)
Th1 C14 C23 C24 80.0(4)
Th1 C14 C23 C25 -161.4(3)
Th1 C14 C23 C26 -43.5(4)
Th1 C15 C16 C17 -65.6(3)
Th1 C15 C16 C19 125.8(4)
Th1 C16 C17 C18 -69.4(3)
Th1 C16 C19 C20 -160.9(2)
Th1 C16 C19 C21 80.9(4)
Th1 C16 C19 C22 -42.6(4)
Th1 C17 C18 C14 -70.8(3)
Th1 C27 N1 C28 -179.2(3)
C31 C32 C33 C34 -0.7(6)
C31 C32 C37 C38 -81.8(4)
C31 C32 C37 C39 152.7(4)
C31 C36 C43 C44 78.7(4)
C31 C36 C43 C45 -155.6(3)
C32 C31 C36 C35 4.4(5)
C32 C31 C36 C43 -174.7(3)
C32 C31 P1 Th1 -88.5(3)
C32 C33 C34 C35 2.7(6)
C32 C33 C34 C40 -177.0(4)
C33 C32 C37 C38 98.8(4)
C33 C32 C37 C39 -26.7(5)
C33 C34 C35 C36 -1.1(6)
C33 C34 C40 C41 -98.0(4)
C33 C34 C40 C42 27.1(5)
C34 C35 C36 C31 -2.5(6)
C34 C35 C36 C43 176.6(3)
C35 C34 C40 C41 82.3(5)
C35 C34 C40 C42 -152.7(4)
C35 C36 C43 C44 -100.5(4)
C35 C36 C43 C45 25.3(5)
C36 C31 C32 C33 -2.9(5)
C36 C31 C32 C37 177.8(3)
C36 C31 P1 Th1 90.2(3)
C37 C32 C33 C34 178.6(3)
C40 C34 C35 C36 178.6(4)
P1 C31 C32 C33 175.9(3)
P1 C31 C32 C37 -3.4(5)
P1 C31 C36 C35 -174.5(3)
P1 C31 C36 C43 6.4(5)
